data_2224344
loop_
_publ_author_name
'Du, Zhong-Xiang'
'Chang, Xin-Hong'

_publ_section_title
;
 Poly[bis[\m~2~-2-(2-pyridylmethylamino)ethanesulfonato]cadmium(II)]
;
_journal_coeditor_code KP2239
_journal_issue 12
_journal_name_full 'Acta Crystallographica Section E'
_journal_page_first m1655
_journal_paper_doi 10.1107/S1600536809049162
_journal_volume 65
_journal_year 2009
_chemical_formula_iupac '[Cd (C8 H11 N2 O3 S)2]'
_chemical_formula_moiety 'C16 H22 Cd N4 O6 S2'
_chemical_formula_sum 'C16 H22 Cd N4 O6 S2'
_chemical_formula_weight 542.90
_chemical_name_systematic
;
Poly[bis[\m~2~-2-(2-pyridylmethylamino)ethanesulfonato]cadmium(II)]
;
_space_group_IT_number 14
_symmetry_cell_setting monoclinic
_symmetry_space_group_name_Hall '-P 2ybc'
_symmetry_space_group_name_H-M 'P 1 21/c 1'
_atom_sites_solution_hydrogens geom
_atom_sites_solution_primary direct
_atom_sites_solution_secondary difmap
_audit_creation_method SHELXL-97
_cell_angle_alpha 90.00
_cell_angle_beta 103.5790(10)
_cell_angle_gamma 90.00
_cell_formula_units_Z 2
_cell_length_a 8.8982(8)
_cell_length_b 14.0206(12)
_cell_length_c 7.9040(7)
_cell_measurement_reflns_used 3852
_cell_measurement_temperature 291(2)
_cell_measurement_theta_max 28.20
_cell_measurement_theta_min 2.35
_cell_volume 958.52(15)
_computing_cell_refinement 'SAINT (Bruker, 2004)'
_computing_data_collection 'APEX2 (Bruker, 2004)'
_computing_data_reduction 'SAINT (Bruker, 2004)'
_computing_molecular_graphics 'SHELXTL (Sheldrick, 2008)'
_computing_publication_material 'SHELXTL (Sheldrick, 2008)'
_computing_structure_refinement 'SHELXL97 (Sheldrick, 2008)'
_computing_structure_solution 'SHELXS97 (Sheldrick, 2008)'
_diffrn_ambient_temperature 291(2)
_diffrn_measured_fraction_theta_full 0.990
_diffrn_measured_fraction_theta_max 0.990
_diffrn_measurement_device_type 'Bruker APEXII CCD area-detector'
_diffrn_measurement_method '\f and \w scans'
_diffrn_radiation_monochromator graphite
_diffrn_radiation_source 'fine-focus sealed tube'
_diffrn_radiation_type MoK\a
_diffrn_radiation_wavelength 0.71073
_diffrn_reflns_av_R_equivalents 0.0113
_diffrn_reflns_av_sigmaI/netI 0.0138
_diffrn_reflns_limit_h_max 11
_diffrn_reflns_limit_h_min -7
_diffrn_reflns_limit_k_max 15
_diffrn_reflns_limit_k_min -18
_diffrn_reflns_limit_l_max 10
_diffrn_reflns_limit_l_min -10
_diffrn_reflns_number 5691
_diffrn_reflns_theta_full 27.49
_diffrn_reflns_theta_max 27.49
_diffrn_reflns_theta_min 2.35
_exptl_absorpt_coefficient_mu 1.401
_exptl_absorpt_correction_T_max 0.8488
_exptl_absorpt_correction_T_min 0.7489
_exptl_absorpt_correction_type multi-scan
_exptl_absorpt_process_details '(SADABS; Sheldrick, 1996)'
_exptl_crystal_colour colourless
_exptl_crystal_density_diffrn 1.881
_exptl_crystal_density_method 'not measured'
_exptl_crystal_description claviform
_exptl_crystal_F_000 548
_exptl_crystal_size_max 0.22
_exptl_crystal_size_mid 0.16
_exptl_crystal_size_min 0.12
_refine_diff_density_max 0.475
_refine_diff_density_min -0.378
_refine_ls_extinction_method none
_refine_ls_goodness_of_fit_ref 1.031
_refine_ls_hydrogen_treatment constr
_refine_ls_matrix_type full
_refine_ls_number_parameters 133
_refine_ls_number_reflns 2178
_refine_ls_number_restraints 0
_refine_ls_restrained_S_all 1.031
_refine_ls_R_factor_all 0.0213
_refine_ls_R_factor_gt 0.0194
_refine_ls_shift/su_max 0.000
_refine_ls_shift/su_mean 0.000
_refine_ls_structure_factor_coef Fsqd
_refine_ls_weighting_details 'calc w=1/[\s^2^(Fo^2^)+(0.0237P)^2^+0.5977P] where P=(Fo^2^+2Fc^2^)/3'
_refine_ls_weighting_scheme calc
_refine_ls_wR_factor_gt 0.0481
_refine_ls_wR_factor_ref 0.0492
_reflns_number_gt 2008
_reflns_number_total 2178
_reflns_threshold_expression I>2\s(I)
_cod_data_source_file kp2239.cif
_cod_data_source_block I
_cod_depositor_comments
;
The following automatic conversions were performed:
'_symmetry_cell_setting' value 'Monoclinic' changed to 'monoclinic'
according to '/home/saulius/struct/CIF-dictionaries/cif_core.dic'
dictionary named 'cif_core.dic' version 2.4.1 from 2010-06-29.

Automatic conversion script
Id: cif_fix_enum 1527 2010-12-29 10:47:43Z saulius 

The following automatic conversions were performed:

'_symmetry_cell_setting' value 'Monoclinic' changed to 'monoclinic'
according to /home/saulius/struct/CIF-dictionaries/cif_core.dic
dictionary named 'cif_core.dic' version 2.4.1 from 2010-06-29.

Automatic conversion script
Id: cif_fix_values 1715 2011-07-08 13:25:40Z adriana 
;
_cod_original_sg_symbol_H-M 'P 21/c'
_cod_database_code 2224344
_cod_database_fobs_code 2224344

loop_
_symmetry_equiv_pos_as_xyz
'x, y, z'
'-x, y+1/2, -z+1/2'
'-x, -y, -z'
'x, -y-1/2, z-1/2'

loop_
_atom_site_type_symbol
_atom_site_label
_atom_site_fract_x
_atom_site_fract_y
_atom_site_fract_z
_atom_site_U_iso_or_equiv
_atom_site_adp_type
_atom_site_calc_flag
_atom_site_refinement_flags
_atom_site_occupancy
_atom_site_disorder_assembly
_atom_site_disorder_group
Cd Cd1 0.5000 0.0000 0.0000 0.02456(7) Uani d S 1 . .
S S1 0.33469(5) 0.35013(3) 0.12343(6) 0.02701(10) Uani d . 1 . .
O O1 0.17221(17) 0.35246(12) 0.0384(2) 0.0474(4) Uani d . 1 . .
O O2 0.36412(18) 0.38778(10) 0.30088(18) 0.0382(3) Uani d . 1 . .
O O3 0.43417(19) 0.39430(11) 0.0247(2) 0.0446(4) Uani d . 1 . .
N N1 0.72897(17) 0.05064(11) -0.05239(19) 0.0265(3) Uani d . 1 . .
N N2 0.60386(17) 0.11240(10) 0.22587(19) 0.0260(3) Uani d . 1 . .
H H2 0.5777 0.0929 0.3250 0.031 Uiso calc R 1 . .
C C1 0.7692(2) 0.04398(15) -0.2058(2) 0.0342(4) Uani d . 1 . .
H H1 0.7061 0.0096 -0.2957 0.041 Uiso calc R 1 . .
C C2 0.9010(2) 0.08650(17) -0.2341(3) 0.0409(5) Uani d . 1 . .
H H2A 0.9275 0.0800 -0.3406 0.049 Uiso calc R 1 . .
C C3 0.9923(2) 0.13852(18) -0.1025(3) 0.0456(5) Uani d . 1 . .
H H3 1.0805 0.1688 -0.1196 0.055 Uiso calc R 1 . .
C C4 0.9522(2) 0.14571(16) 0.0561(3) 0.0393(5) Uani d . 1 . .
H H4 1.0134 0.1805 0.1468 0.047 Uiso calc R 1 . .
C C5 0.8193(2) 0.10009(13) 0.0778(2) 0.0270(4) Uani d . 1 . .
C C6 0.7732(2) 0.10068(13) 0.2504(2) 0.0289(4) Uani d . 1 . .
H H6A 0.8052 0.0413 0.3111 0.035 Uiso calc R 1 . .
H H6B 0.8260 0.1525 0.3217 0.035 Uiso calc R 1 . .
C C7 0.5616(2) 0.21429(13) 0.1977(2) 0.0301(4) Uani d . 1 . .
H H7A 0.6054 0.2395 0.1055 0.036 Uiso calc R 1 . .
H H7B 0.6048 0.2499 0.3031 0.036 Uiso calc R 1 . .
C C8 0.3876(2) 0.22747(12) 0.1489(2) 0.0289(4) Uani d . 1 . .
H H8A 0.3435 0.1996 0.2386 0.035 Uiso calc R 1 . .
H H8B 0.3451 0.1940 0.0409 0.035 Uiso calc R 1 . .

loop_
_atom_site_aniso_label
_atom_site_aniso_U_11
_atom_site_aniso_U_22
_atom_site_aniso_U_33
_atom_site_aniso_U_12
_atom_site_aniso_U_13
_atom_site_aniso_U_23
Cd1 0.02285(10) 0.02064(10) 0.03077(10) -0.00396(6) 0.00747(7) -0.00131(7)
S1 0.0320(2) 0.0237(2) 0.0260(2) 0.00119(16) 0.00802(17) -0.00138(16)
O1 0.0355(8) 0.0447(9) 0.0561(10) 0.0066(6) -0.0011(7) -0.0040(7)
O2 0.0547(9) 0.0275(7) 0.0328(7) -0.0018(6) 0.0109(6) -0.0074(6)
O3 0.0567(9) 0.0389(8) 0.0447(8) 0.0005(7) 0.0249(7) 0.0101(7)
N1 0.0246(7) 0.0267(8) 0.0287(7) -0.0016(6) 0.0071(6) 0.0000(6)
N2 0.0295(7) 0.0237(7) 0.0263(7) -0.0002(6) 0.0098(6) 0.0002(6)
C1 0.0332(10) 0.0393(11) 0.0309(9) 0.0007(8) 0.0092(8) -0.0007(8)
C2 0.0353(10) 0.0545(13) 0.0375(10) 0.0039(9) 0.0178(9) 0.0075(10)
C3 0.0289(10) 0.0554(14) 0.0563(14) -0.0057(9) 0.0176(9) 0.0085(11)
C4 0.0274(9) 0.0428(11) 0.0468(12) -0.0094(8) 0.0071(8) -0.0037(9)
C5 0.0234(8) 0.0245(8) 0.0324(9) 0.0015(6) 0.0052(7) 0.0018(7)
C6 0.0271(9) 0.0294(9) 0.0277(8) -0.0013(7) 0.0018(7) -0.0015(7)
C7 0.0336(9) 0.0217(8) 0.0361(9) -0.0005(7) 0.0103(8) -0.0035(7)
C8 0.0332(9) 0.0226(8) 0.0316(9) -0.0006(7) 0.0089(7) -0.0056(7)

loop_
_atom_type_symbol
_atom_type_description
_atom_type_scat_dispersion_real
_atom_type_scat_dispersion_imag
_atom_type_scat_source
C C 0.0033 0.0016 'International Tables Vol C Tables 4.2.6.8 and 6.1.1.4'
H H 0.0000 0.0000 'International Tables Vol C Tables 4.2.6.8 and 6.1.1.4'
N N 0.0061 0.0033 'International Tables Vol C Tables 4.2.6.8 and 6.1.1.4'
O O 0.0106 0.0060 'International Tables Vol C Tables 4.2.6.8 and 6.1.1.4'
S S 0.1246 0.1234 'International Tables Vol C Tables 4.2.6.8 and 6.1.1.4'
Cd Cd -0.8075 1.2024 'International Tables Vol C Tables 4.2.6.8 and 6.1.1.4'

loop_
_geom_angle_atom_site_label_1
_geom_angle_atom_site_label_2
_geom_angle_atom_site_label_3
_geom_angle_site_symmetry_1
_geom_angle_site_symmetry_3
_geom_angle
_geom_angle_publ_flag
N1 Cd1 N1 . 3_655 180 yes
N1 Cd1 O2 . 2_645 89.37(5) yes
N1 Cd1 O2 3_655 2_645 90.63(5) ?
N1 Cd1 O2 . 4_565 90.63(5) ?
N1 Cd1 O2 3_655 4_565 89.37(5) ?
O2 Cd1 O2 2_645 4_565 179.9990(10) ?
N1 Cd1 N2 . . 74.13(5) yes
N1 Cd1 N2 3_655 . 105.87(5) ?
O2 Cd1 N2 2_645 . 83.89(5) yes
O2 Cd1 N2 4_565 . 96.11(5) yes
N1 Cd1 N2 . 3_655 105.87(5) yes
N1 Cd1 N2 3_655 3_655 74.13(5) ?
O2 Cd1 N2 2_645 3_655 96.11(5) ?
O2 Cd1 N2 4_565 3_655 83.89(5) ?
N2 Cd1 N2 . 3_655 180.0 ?
O1 S1 O3 . . 114.25(10) ?
O1 S1 O2 . . 111.86(9) ?
O3 S1 O2 . . 111.57(9) ?
O1 S1 C8 . . 106.47(9) ?
O3 S1 C8 . . 107.12(9) ?
O2 S1 C8 . . 104.88(9) ?
S1 O2 Cd1 . 2_655 146.26(9) ?
C5 N1 C1 . . 119.27(16) ?
C5 N1 Cd1 . . 114.90(11) ?
C1 N1 Cd1 . . 125.37(13) ?
C7 N2 C6 . . 109.95(14) ?
C7 N2 Cd1 . . 118.81(11) ?
C6 N2 Cd1 . . 103.10(10) ?
C7 N2 H2 . . 108.2 ?
C6 N2 H2 . . 108.2 ?
Cd1 N2 H2 . . 108.2 ?
N1 C1 C2 . . 122.17(19) ?
N1 C1 H1 . . 118.9 ?
C2 C1 H1 . . 118.9 ?
C3 C2 C1 . . 118.77(19) ?
C3 C2 H2A . . 120.6 ?
C1 C2 H2A . . 120.6 ?
C2 C3 C4 . . 119.59(19) ?
C2 C3 H3 . . 120.2 ?
C4 C3 H3 . . 120.2 ?
C3 C4 C5 . . 119.02(19) ?
C3 C4 H4 . . 120.5 ?
C5 C4 H4 . . 120.5 ?
N1 C5 C4 . . 121.17(17) ?
N1 C5 C6 . . 116.99(15) ?
C4 C5 C6 . . 121.80(17) ?
N2 C6 C5 . . 111.41(14) ?
N2 C6 H6A . . 109.3 ?
C5 C6 H6A . . 109.3 ?
N2 C6 H6B . . 109.3 ?
C5 C6 H6B . . 109.3 ?
H6A C6 H6B . . 108.0 ?
N2 C7 C8 . . 111.36(15) ?
N2 C7 H7A . . 109.4 ?
C8 C7 H7A . . 109.4 ?
N2 C7 H7B . . 109.4 ?
C8 C7 H7B . . 109.4 ?
H7A C7 H7B . . 108.0 ?
C7 C8 S1 . . 111.93(12) ?
C7 C8 H8A . . 109.2 ?
S1 C8 H8A . . 109.2 ?
C7 C8 H8B . . 109.2 ?
S1 C8 H8B . . 109.2 ?
H8A C8 H8B . . 107.9 ?

loop_
_geom_bond_atom_site_label_1
_geom_bond_atom_site_label_2
_geom_bond_site_symmetry_2
_geom_bond_distance
_geom_bond_publ_flag
Cd1 N1 . 2.2853(14) yes
Cd1 N1 3_655 2.2853(14) ?
Cd1 O2 2_645 2.3496(14) yes
Cd1 O2 4_565 2.3497(14) ?
Cd1 N2 . 2.3979(15) yes
Cd1 N2 3_655 2.3979(15) ?
S1 O1 . 1.4447(15) ?
S1 O3 . 1.4496(15) ?
S1 O2 . 1.4635(14) ?
S1 C8 . 1.7821(18) ?
O2 Cd1 2_655 2.3497(14) ?
N1 C5 . 1.341(2) ?
N1 C1 . 1.346(2) ?
N2 C7 . 1.481(2) ?
N2 C6 . 1.483(2) ?
N2 H2 . 0.9100 ?
C1 C2 . 1.380(3) ?
C1 H1 . 0.9300 ?
C2 C3 . 1.370(3) ?
C2 H2A . 0.9300 ?
C3 C4 . 1.385(3) ?
C3 H3 . 0.9300 ?
C4 C5 . 1.390(3) ?
C4 H4 . 0.9300 ?
C5 C6 . 1.514(2) ?
C6 H6A . 0.9700 ?
C6 H6B . 0.9700 ?
C7 C8 . 1.516(3) ?
C7 H7A . 0.9700 ?
C7 H7B . 0.9700 ?
C8 H8A . 0.9700 ?
C8 H8B . 0.9700 ?

loop_
_geom_hbond_atom_site_label_D
_geom_hbond_atom_site_label_H
_geom_hbond_atom_site_label_A
_geom_hbond_site_symmetry_A
_geom_hbond_distance_DH
_geom_hbond_distance_HA
_geom_hbond_distance_DA
_geom_hbond_angle_DHA
_geom_hbond_publ_flag
N2 H2 O3 4_566 0.91 2.26 3.089(2) 151.5 yes

loop_
_geom_torsion_atom_site_label_1
_geom_torsion_atom_site_label_2
_geom_torsion_atom_site_label_3
_geom_torsion_atom_site_label_4
_geom_torsion_site_symmetry_1
_geom_torsion_site_symmetry_2
_geom_torsion_site_symmetry_3
_geom_torsion_site_symmetry_4
_geom_torsion
_geom_torsion_publ_flag
O1 S1 O2 Cd1 . . . 2_655 -124.02(16) ?
O3 S1 O2 Cd1 . . . 2_655 5.3(2) ?
C8 S1 O2 Cd1 . . . 2_655 120.97(16) ?
O2 Cd1 N1 C5 2_645 . . . -71.71(12) ?
O2 Cd1 N1 C5 4_565 . . . 108.29(12) ?
N2 Cd1 N1 C5 . . . . 12.12(12) ?
N2 Cd1 N1 C5 3_655 . . . -167.88(12) ?
O2 Cd1 N1 C1 2_645 . . . 116.16(16) ?
O2 Cd1 N1 C1 4_565 . . . -63.84(16) ?
N2 Cd1 N1 C1 . . . . -160.01(16) ?
N2 Cd1 N1 C1 3_655 . . . 19.99(16) ?
N1 Cd1 N2 C7 . . . . 90.73(12) ?
N1 Cd1 N2 C7 3_655 . . . -89.27(12) ?
O2 Cd1 N2 C7 2_645 . . . -178.19(12) ?
O2 Cd1 N2 C7 4_565 . . . 1.81(12) ?
N1 Cd1 N2 C6 . . . . -31.13(10) ?
N1 Cd1 N2 C6 3_655 . . . 148.87(10) ?
O2 Cd1 N2 C6 2_645 . . . 59.95(10) ?
O2 Cd1 N2 C6 4_565 . . . -120.05(10) ?
C5 N1 C1 C2 . . . . 0.0(3) ?
Cd1 N1 C1 C2 . . . . 171.82(15) ?
N1 C1 C2 C3 . . . . -1.1(3) ?
C1 C2 C3 C4 . . . . 1.3(3) ?
C2 C3 C4 C5 . . . . -0.3(3) ?
C1 N1 C5 C4 . . . . 1.0(3) ?
Cd1 N1 C5 C4 . . . . -171.65(15) ?
C1 N1 C5 C6 . . . . -176.72(16) ?
Cd1 N1 C5 C6 . . . . 10.6(2) ?
C3 C4 C5 N1 . . . . -0.9(3) ?
C3 C4 C5 C6 . . . . 176.77(19) ?
C7 N2 C6 C5 . . . . -80.67(18) ?
Cd1 N2 C6 C5 . . . . 46.99(15) ?
N1 C5 C6 N2 . . . . -42.0(2) ?
C4 C5 C6 N2 . . . . 140.29(18) ?
C6 N2 C7 C8 . . . . 172.59(14) ?
Cd1 N2 C7 C8 . . . . 54.25(18) ?
N2 C7 C8 S1 . . . . 177.53(12) ?
O1 S1 C8 C7 . . . . 166.69(13) ?
O3 S1 C8 C7 . . . . 44.07(16) ?
O2 S1 C8 C7 . . . . -74.60(15) ?
